data_4020212
loop_
_publ_author_name
'Xiao-Long Qiu'
'Feng-Ling Qing'

_journal_name_full 'Journal of Organic Chemistry'
_journal_page_first 3826
_journal_page_last 3837
_journal_paper_doi 10.1021/jo050057+
_journal_volume 70
_journal_year 2005
_chemical_absolute_configuration ad
_chemical_formula_sum 'C24 H37 F2 N O5 Si'
_chemical_formula_weight 485.64
_space_group_IT_number 4
_symmetry_cell_setting monoclinic
_symmetry_space_group_name_Hall 'P 2yb'
_symmetry_space_group_name_H-M 'P 1 21 1'
_cell_angle_alpha 90.00
_cell_angle_beta 91.779(3)
_cell_angle_gamma 90.00
_cell_formula_units_Z 2
_cell_length_a 13.7526(19)
_cell_length_b 6.4876(9)
_cell_length_c 15.415(2)
_cell_measurement_temperature 293(2)
_cell_volume 1374.7(3)
_diffrn_ambient_temperature 293(2)
_exptl_crystal_density_diffrn 1.173
_cod_depositor_comments
;
The following automatic conversions were performed:
'_symmetry_cell_setting' value 'Monoclinic' changed to 'monoclinic'
according to '/home/saulius/struct/CIF-dictionaries/cif_core.dic'
dictionary named 'cif_core.dic' version 2.4.1 from 2010-06-29.

Automatic conversion script
Id: cif_fix_enum 1527 2010-12-29 10:47:43Z saulius 
;
_cod_original_sg_symbol_H-M 'P 21'
_cod_database_code 4020212

loop_
_symmetry_equiv_pos_as_xyz
'x, y, z'
'-x, y+1/2, -z'

loop_
_atom_site_label
_atom_site_type_symbol
_atom_site_fract_x
_atom_site_fract_y
_atom_site_fract_z
_atom_site_U_iso_or_equiv
_atom_site_adp_type
_atom_site_occupancy
_atom_site_symmetry_multiplicity
_atom_site_calc_flag
_atom_site_refinement_flags
_atom_site_disorder_assembly
_atom_site_disorder_group
Si Si -0.03860(7) 0.37578(15) 0.31151(6) 0.0644(3) Uani 1 1 d . . .
O1 O 0.00741(16) 0.4585(4) 0.22148(14) 0.0714(7) Uani 1 1 d . . .
O2 O 0.26665(14) 0.2360(3) 0.02171(13) 0.0552(5) Uani 1 1 d . . .
O3 O 0.29152(17) -0.1028(4) 0.00803(16) 0.0764(6) Uani 1 1 d . . .
O4 O 0.27534(17) 0.5572(4) 0.30282(15) 0.0742(7) Uani 1 1 d . . .
O5 O 0.29958(19) 0.2115(4) 0.30946(15) 0.0781(7) Uani 1 1 d . . .
N1 N 0.21052(17) 0.3430(4) 0.20199(15) 0.0528(6) Uani 1 1 d . . .
F1 F 0.09536(17) 0.4222(4) -0.07933(12) 0.1012(8) Uani 1 1 d . . .
F2 F 0.07408(16) 0.6982(4) -0.00166(14) 0.0939(7) Uani 1 1 d . . .
C1 C 0.1999(2) 0.1432(5) 0.16114(19) 0.0574(8) Uani 1 1 d . . .
H1A H 0.1467 0.0663 0.1853 0.069 Uiso 1 1 calc R . .
H1B H 0.2592 0.0632 0.1677 0.069 Uiso 1 1 calc R . .
C2 C 0.1785(2) 0.1969(5) 0.06701(18) 0.0520(7) Uani 1 1 d . . .
H2 H 0.1395 0.0893 0.0380 0.062 Uiso 1 1 calc R . .
C3 C 0.12332(19) 0.3965(5) 0.07070(17) 0.0481(6) Uani 1 1 d . . .
H3 H 0.0545 0.3634 0.0776 0.058 Uiso 1 1 calc R . .
C4 C 0.1602(2) 0.5080(4) 0.15387(19) 0.0505(7) Uani 1 1 d . . .
H4 H 0.2071 0.6148 0.1387 0.061 Uiso 1 1 calc R . .
C5 C 0.0786(2) 0.6042(5) 0.2040(2) 0.0626(8) Uani 1 1 d . . .
H5A H 0.1046 0.6608 0.2581 0.075 Uiso 1 1 calc R . .
H5B H 0.0497 0.7161 0.1703 0.075 Uiso 1 1 calc R . .
C6 C 0.1309(2) 0.5264(5) -0.0088(2) 0.0608(8) Uani 1 1 d . . .
H6 H 0.1988 0.5659 -0.0171 0.073 Uiso 1 1 calc R . .
C7 C 0.3136(2) 0.0719(5) -0.0093(2) 0.0548(8) Uani 1 1 d . . .
C8 C 0.3940(2) 0.1308(5) -0.0650(2) 0.0582(8) Uani 1 1 d . . .
C9 C 0.4022(3) 0.3244(6) -0.0998(2) 0.0735(10) Uani 1 1 d . . .
H9 H 0.3565 0.4248 -0.0873 0.088 Uiso 1 1 calc R . .
C10 C 0.4776(3) 0.3709(8) -0.1530(3) 0.0928(12) Uani 1 1 d . . .
H10 H 0.4824 0.5023 -0.1767 0.111 Uiso 1 1 calc R . .
C11 C 0.5448(3) 0.2258(9) -0.1709(3) 0.0942(13) Uani 1 1 d . . .
H11 H 0.5956 0.2582 -0.2069 0.113 Uiso 1 1 calc R . .
C12 C 0.5387(3) 0.0346(9) -0.1370(3) 0.0932(13) Uani 1 1 d . . .
H12 H 0.5859 -0.0631 -0.1490 0.112 Uiso 1 1 calc R . .
C13 C 0.4629(3) -0.0162(7) -0.0847(2) 0.0774(10) Uani 1 1 d . . .
H13 H 0.4581 -0.1491 -0.0626 0.093 Uiso 1 1 calc R . .
C14 C 0.2638(2) 0.3838(6) 0.27526(19) 0.0576(7) Uani 1 1 d . . .
C15 C 0.3582(3) 0.2118(7) 0.3912(2) 0.0913(13) Uani 1 1 d . . .
C16 C 0.4515(4) 0.3320(11) 0.3742(3) 0.136(2) Uani 1 1 d . . .
H16A H 0.4771 0.2895 0.3198 0.138 Uiso 1 1 calc R . .
H16B H 0.4987 0.3052 0.4201 0.138 Uiso 1 1 calc R . .
H16C H 0.4373 0.4769 0.3723 0.138 Uiso 1 1 calc R . .
C17 C 0.3771(5) -0.0115(8) 0.4061(3) 0.136(2) Uani 1 1 d . . .
H17A H 0.3175 -0.0872 0.3981 0.139 Uiso 1 1 calc R . .
H17B H 0.4024 -0.0317 0.4643 0.139 Uiso 1 1 calc R . .
H17C H 0.4237 -0.0598 0.3656 0.139 Uiso 1 1 calc R . .
C18 C 0.3009(4) 0.3068(9) 0.4625(3) 0.134(2) Uani 1 1 d . . .
H18A H 0.2954 0.4526 0.4531 0.131 Uiso 1 1 calc R . .
H18B H 0.3336 0.2816 0.5174 0.131 Uiso 1 1 calc R . .
H18C H 0.2371 0.2467 0.4626 0.131 Uiso 1 1 calc R . .
C19 C -0.0018(4) 0.1025(6) 0.3270(3) 0.1018(14) Uani 1 1 d . . .
H19A H -0.0194 0.0250 0.2758 0.133 Uiso 1 1 calc R . .
H19B H -0.0342 0.0461 0.3759 0.133 Uiso 1 1 calc R . .
H19C H 0.0674 0.0951 0.3373 0.133 Uiso 1 1 calc R . .
C20 C 0.0100(4) 0.5299(7) 0.4053(3) 0.0990(13) Uani 1 1 d . . .
H20A H 0.0793 0.5124 0.4106 0.139 Uiso 1 1 calc R . .
H20B H -0.0193 0.4837 0.4576 0.139 Uiso 1 1 calc R . .
H20C H -0.0049 0.6729 0.3960 0.139 Uiso 1 1 calc R . .
C21 C -0.1744(3) 0.4016(6) 0.2975(2) 0.0795(10) Uani 1 1 d . . .
C22 C -0.2091(3) 0.2800(8) 0.2161(3) 0.1116(16) Uani 1 1 d . . .
H22A H -0.1862 0.1405 0.2204 0.137 Uiso 1 1 calc R . .
H22B H -0.1838 0.3434 0.1653 0.137 Uiso 1 1 calc R . .
H22C H -0.2789 0.2805 0.2122 0.137 Uiso 1 1 calc R . .
C23 C -0.2024(4) 0.6257(8) 0.2871(4) 0.1190(17) Uani 1 1 d . . .
H23A H -0.2713 0.6363 0.2765 0.139 Uiso 1 1 calc R . .
H23B H -0.1691 0.6837 0.2390 0.139 Uiso 1 1 calc R . .
H23C H -0.1844 0.6996 0.3391 0.139 Uiso 1 1 calc R . .
C24 C -0.2232(4) 0.3065(11) 0.3766(3) 0.139(2) Uani 1 1 d . . .
H24A H -0.2926 0.3120 0.3682 0.139 Uiso 1 1 calc R . .
H24B H -0.2044 0.3826 0.4279 0.139 Uiso 1 1 calc R . .
H24C H -0.2030 0.1656 0.3832 0.139 Uiso 1 1 calc R . .

loop_
_atom_site_aniso_label
_atom_site_aniso_U_11
_atom_site_aniso_U_22
_atom_site_aniso_U_33
_atom_site_aniso_U_23
_atom_site_aniso_U_13
_atom_site_aniso_U_12
Si 0.0802(6) 0.0619(5) 0.0514(5) -0.0028(5) 0.0066(4) 0.0042(5)
O1 0.0651(13) 0.0928(17) 0.0570(13) -0.0072(12) 0.0118(11) -0.0162(12)
O2 0.0534(11) 0.0553(12) 0.0573(12) -0.0058(10) 0.0059(9) -0.0033(10)
O3 0.0794(15) 0.0582(14) 0.0919(17) -0.0058(14) 0.0072(12) 0.0013(13)
O4 0.0889(17) 0.0721(16) 0.0605(15) -0.0061(12) -0.0167(13) -0.0143(13)
O5 0.0981(17) 0.0763(16) 0.0577(15) 0.0114(12) -0.0318(12) 0.0011(14)
N1 0.0592(14) 0.0504(15) 0.0480(13) 0.0002(12) -0.0121(11) -0.0023(12)
F1 0.1141(16) 0.140(2) 0.0484(11) 0.0069(13) -0.0174(11) -0.0384(16)
F2 0.0841(13) 0.1123(18) 0.0852(15) 0.0370(14) 0.0029(11) 0.0396(14)
C1 0.0646(19) 0.0523(17) 0.0550(18) 0.0030(15) -0.0005(15) -0.0016(15)
C2 0.0501(16) 0.0591(19) 0.0464(17) -0.0037(14) -0.0030(13) -0.0126(14)
C3 0.0434(14) 0.0565(17) 0.0440(14) 0.0002(15) -0.0024(11) -0.0041(14)
C4 0.0520(16) 0.0480(17) 0.0511(17) 0.0064(14) -0.0034(13) -0.0057(14)
C5 0.072(2) 0.0549(19) 0.0607(19) -0.0028(15) -0.0014(16) 0.0035(17)
C6 0.0585(17) 0.069(2) 0.054(2) 0.0077(16) -0.0038(15) 0.0036(17)
C7 0.0539(17) 0.058(2) 0.0517(18) -0.0069(15) -0.0075(14) 0.0039(16)
C8 0.0539(17) 0.068(2) 0.0521(18) -0.0094(16) -0.0040(14) 0.0037(16)
C9 0.073(2) 0.075(3) 0.073(2) 0.0000(19) 0.0137(18) 0.0081(18)
C10 0.094(3) 0.100(3) 0.086(3) 0.003(3) 0.026(2) 0.005(3)
C11 0.075(2) 0.128(4) 0.081(3) -0.008(3) 0.021(2) 0.001(3)
C12 0.066(2) 0.124(4) 0.090(3) -0.015(3) 0.015(2) 0.024(3)
C13 0.071(2) 0.089(3) 0.072(2) -0.007(2) -0.0011(19) 0.015(2)
C14 0.0607(17) 0.0608(19) 0.0510(16) 0.0001(18) -0.0047(14) -0.0117(17)
C15 0.100(3) 0.117(4) 0.055(2) 0.001(2) -0.034(2) 0.004(3)
C16 0.103(3) 0.218(7) 0.112(4) 0.006(4) -0.058(3) -0.010(4)
C17 0.206(6) 0.126(4) 0.101(4) 0.015(3) -0.076(4) 0.050(4)
C18 0.177(5) 0.172(6) 0.052(2) 0.010(3) -0.012(3) 0.034(4)
C19 0.137(4) 0.076(3) 0.093(3) 0.006(2) 0.014(3) 0.024(3)
C20 0.141(3) 0.100(3) 0.056(2) -0.006(2) -0.010(2) -0.003(3)
C21 0.080(2) 0.084(3) 0.077(2) -0.003(2) 0.0261(19) -0.002(2)
C22 0.092(3) 0.144(4) 0.099(3) -0.025(3) -0.012(3) -0.006(3)
C23 0.102(3) 0.106(4) 0.150(5) -0.002(3) 0.011(3) 0.033(3)
C24 0.117(4) 0.186(6) 0.119(4) 0.003(4) 0.055(3) -0.020(4)

loop_
_geom_bond_atom_site_label_1
_geom_bond_atom_site_label_2
_geom_bond_distance
_geom_bond_site_symmetry_2
_geom_bond_publ_flag
Si O1 1.634(2) . ?
Si C19 1.857(4) . ?
Si C20 1.865(4) . ?
Si C21 1.881(4) . ?
O1 C5 1.393(4) . ?
O2 C7 1.340(4) . ?
O2 C2 1.440(3) . ?
O3 C7 1.206(4) . ?
O4 C14 1.212(4) . ?
O5 C14 1.324(4) . ?
O5 C15 1.474(4) . ?
N1 C14 1.353(4) . ?
N1 C1 1.447(4) . ?
N1 C4 1.463(4) . ?
F1 C6 1.359(4) . ?
F2 C6 1.368(4) . ?
C1 C2 1.512(4) . ?
C1 H1A 0.9700 . ?
C1 H1B 0.9700 . ?
C2 C3 1.503(4) . ?
C2 H2 0.9800 . ?
C3 C6 1.493(4) . ?
C3 C4 1.544(4) . ?
C3 H3 0.9800 . ?
C4 C5 1.517(4) . ?
C4 H4 0.9800 . ?
C5 H5A 0.9700 . ?
C5 H5B 0.9700 . ?
C6 H6 0.9800 . ?
C7 C8 1.472(4) . ?
C8 C9 1.371(5) . ?
C8 C13 1.385(5) . ?
C9 C10 1.375(5) . ?
C9 H9 0.9300 . ?
C10 C11 1.354(6) . ?
C10 H10 0.9300 . ?
C11 C12 1.350(7) . ?
C11 H11 0.9300 . ?
C12 C13 1.378(5) . ?
C12 H12 0.9300 . ?
C13 H13 0.9300 . ?
C15 C17 1.489(7) . ?
C15 C18 1.505(6) . ?
C15 C16 1.531(7) . ?
C16 H16A 0.9600 . ?
C16 H16B 0.9600 . ?
C16 H16C 0.9600 . ?
C17 H17A 0.9600 . ?
C17 H17B 0.9600 . ?
C17 H17C 0.9600 . ?
C18 H18A 0.9600 . ?
C18 H18B 0.9600 . ?
C18 H18C 0.9600 . ?
C19 H19A 0.9600 . ?
C19 H19B 0.9600 . ?
C19 H19C 0.9600 . ?
C20 H20A 0.9600 . ?
C20 H20B 0.9600 . ?
C20 H20C 0.9600 . ?
C21 C23 1.511(6) . ?
C21 C24 1.539(5) . ?
C21 C22 1.544(6) . ?
C22 H22A 0.9600 . ?
C22 H22B 0.9600 . ?
C22 H22C 0.9600 . ?
C23 H23A 0.9600 . ?
C23 H23B 0.9600 . ?
C23 H23C 0.9600 . ?
C24 H24A 0.9600 . ?
C24 H24B 0.9600 . ?
C24 H24C 0.9600 . ?

loop_
_cod_related_entry_id
_cod_related_entry_database
_cod_related_entry_code
1 ChemSpider 9572498
